data_1565899
loop_
_publ_author_name
'Xie, Ning'
'Yu, Hanbo'
'Wang, Jiaxuan'
'Li, Zhiqiang'
'Wei, Jinbei'
'Wang, Yue'

_publ_section_title
;
 Phase- and Halogen-Dependent Room-Temperature Phosphorescence Properties
 of Biphenylnitrile Derivatives
;
_journal_issue 49
_journal_name_full 'The Journal of Physical Chemistry C'
_journal_page_first 27489
_journal_page_last 27496
_journal_paper_doi 10.1021/acs.jpcc.1c09305
_journal_volume 125
_journal_year 2021
_chemical_formula_sum 'C13 H8 Br N'
_chemical_formula_weight 258.11
_space_group_crystal_system monoclinic
_space_group_IT_number 14
_space_group_name_Hall '-P 2yn'
_space_group_name_H-M_alt 'P 1 21/n 1'
_atom_sites_solution_hydrogens geom
_audit_creation_method SHELXL-2018/3
_cell_angle_alpha 90
_cell_angle_beta 98.097(2)
_cell_angle_gamma 90
_cell_formula_units_Z 8
_cell_length_a 9.4825(4)
_cell_length_b 14.6148(5)
_cell_length_c 15.3482(6)
_cell_measurement_reflns_used 9973
_cell_measurement_temperature 150(2)
_cell_measurement_theta_max 27.48
_cell_measurement_theta_min 2.93
_cell_volume 2105.82(14)
_computing_structure_refinement 'SHELXL-2018/3 (Sheldrick, 2018)'
_computing_structure_solution 'SHELXT 2018/2 (Sheldrick, 2018)'
_diffrn_ambient_temperature 150(2)
_diffrn_measured_fraction_theta_full 0.998
_diffrn_measured_fraction_theta_max 0.996
_diffrn_measurement_device_type 'Bruker APEX-III CCD'
_diffrn_measurement_method '\f and \w scans'
_diffrn_radiation_type MoK\a
_diffrn_radiation_wavelength 0.71073
_diffrn_reflns_av_R_equivalents 0.0317
_diffrn_reflns_av_unetI/netI 0.0157
_diffrn_reflns_Laue_measured_fraction_full 0.998
_diffrn_reflns_Laue_measured_fraction_max 0.996
_diffrn_reflns_limit_h_max 12
_diffrn_reflns_limit_h_min -12
_diffrn_reflns_limit_k_max 19
_diffrn_reflns_limit_k_min -18
_diffrn_reflns_limit_l_max 19
_diffrn_reflns_limit_l_min -19
_diffrn_reflns_number 51064
_diffrn_reflns_point_group_measured_fraction_full 0.998
_diffrn_reflns_point_group_measured_fraction_max 0.996
_diffrn_reflns_theta_full 25.242
_diffrn_reflns_theta_max 27.518
_diffrn_reflns_theta_min 2.579
_diffrn_source Mo
_exptl_absorpt_coefficient_mu 3.865
_exptl_absorpt_correction_type none
_exptl_crystal_colour transparent
_exptl_crystal_density_diffrn 1.628
_exptl_crystal_description fusiformis
_exptl_crystal_F_000 1024
_exptl_crystal_size_max 0.33
_exptl_crystal_size_mid 0.32
_exptl_crystal_size_min 0.31
_refine_diff_density_max 0.686
_refine_diff_density_min -0.554
_refine_diff_density_rms 0.078
_refine_ls_extinction_method none
_refine_ls_goodness_of_fit_ref 1.187
_refine_ls_hydrogen_treatment constr
_refine_ls_matrix_type full
_refine_ls_number_parameters 271
_refine_ls_number_reflns 4822
_refine_ls_number_restraints 0
_refine_ls_restrained_S_all 1.187
_refine_ls_R_factor_all 0.0390
_refine_ls_R_factor_gt 0.0350
_refine_ls_shift/su_max 0.001
_refine_ls_shift/su_mean 0.000
_refine_ls_structure_factor_coef Fsqd
_refine_ls_weighting_details 'w=1/[\s^2^(Fo^2^)+(0.0297P)^2^+4.2084P] where P=(Fo^2^+2Fc^2^)/3'
_refine_ls_weighting_scheme calc
_refine_ls_wR_factor_gt 0.0877
_refine_ls_wR_factor_ref 0.0892
_reflns_Friedel_coverage 0.000
_reflns_number_gt 4443
_reflns_number_total 4822
_reflns_threshold_expression 'I > 2\s(I)'
_cod_data_source_file jp1c09305_si_002.cif
_cod_data_source_block 2_a
_cod_original_sg_symbol_H-M 'P 21/n'
_cod_database_code 1565899
_shelx_shelxl_version_number 2018/3
_shelx_space_group_comment
;
The symmetry employed for this shelxl refinement is uniquely defined
by the following loop, which should always be used as a source of
symmetry information in preference to the above space-group names.
They are only intended as comments.
;

loop_
_space_group_symop_operation_xyz
'x, y, z'
'-x+1/2, y+1/2, -z+1/2'
'-x, -y, -z'
'x-1/2, -y-1/2, z-1/2'

loop_
_atom_site_label
_atom_site_type_symbol
_atom_site_fract_x
_atom_site_fract_y
_atom_site_fract_z
_atom_site_U_iso_or_equiv
_atom_site_adp_type
_atom_site_occupancy
_atom_site_site_symmetry_order
_atom_site_calc_flag
_atom_site_refinement_flags_posn
_atom_site_refinement_flags_adp
_atom_site_refinement_flags_occupancy
_atom_site_disorder_assembly
_atom_site_disorder_group
Br1 Br 0.63916(3) 0.58061(2) 0.64989(2) 0.02793(9) Uani 1 1 d . . . . .
C1 C 0.1387(3) 0.69937(19) 0.62946(17) 0.0210(6) Uani 1 1 d . . . . .
N1 N 0.1014(4) 0.0465(3) 0.6119(2) 0.0438(8) Uani 1 1 d . . . . .
Br2 Br 0.14197(4) 0.82918(2) 0.62807(2) 0.03252(10) Uani 1 1 d . . . . .
C2 C 0.0113(3) 0.65499(19) 0.60056(18) 0.0218(5) Uani 1 1 d . . . . .
H2 H -0.072378 0.689112 0.580833 0.026 Uiso 1 1 calc R U . . .
N2 N 0.6010(4) -0.2030(2) 0.6081(2) 0.0424(7) Uani 1 1 d . . . . .
C3 C 0.0079(3) 0.55996(19) 0.60088(18) 0.0201(5) Uani 1 1 d . . . . .
H3 H -0.079099 0.529220 0.581266 0.024 Uiso 1 1 calc R U . . .
C4 C 0.1297(3) 0.50902(19) 0.62947(16) 0.0175(5) Uani 1 1 d . . . . .
C5 C 0.2563(3) 0.5552(2) 0.65901(18) 0.0209(5) Uani 1 1 d . . . . .
H5 H 0.339946 0.521355 0.679434 0.025 Uiso 1 1 calc R U . . .
C7 C 0.1252(3) 0.40714(19) 0.62741(17) 0.0176(5) Uani 1 1 d . . . . .
C6 C 0.2613(3) 0.6505(2) 0.65884(19) 0.0230(6) Uani 1 1 d . . . . .
H6 H 0.347811 0.681620 0.678676 0.028 Uiso 1 1 calc R U . . .
C9 C 0.0042(3) 0.2655(2) 0.65087(19) 0.0235(6) Uani 1 1 d . . . . .
H9 H -0.073025 0.234060 0.670632 0.028 Uiso 1 1 calc R U . . .
C8 C 0.0105(3) 0.35996(19) 0.65359(18) 0.0202(5) Uani 1 1 d . . . . .
H8 H -0.064706 0.393313 0.673656 0.024 Uiso 1 1 calc R U . . .
C10 C 0.1127(3) 0.21683(19) 0.61874(18) 0.0210(5) Uani 1 1 d . . . . .
C11 C 0.2280(3) 0.26296(19) 0.59187(18) 0.0218(5) Uani 1 1 d . . . . .
H11 H 0.301378 0.229721 0.569759 0.026 Uiso 1 1 calc R U . . .
C12 C 0.2348(3) 0.35732(19) 0.59757(18) 0.0202(5) Uani 1 1 d . . . . .
H12 H 0.314738 0.388597 0.581054 0.024 Uiso 1 1 calc R U . . .
C13 C 0.1037(3) 0.1106(3) 0.6129(2) 0.0271(7) Uani 1 1 d . . . . .
C14 C 0.6281(3) 0.45063(19) 0.64281(19) 0.0201(5) Uani 1 1 d . . . . .
C15 C 0.6122(3) 0.3994(2) 0.71695(19) 0.0220(5) Uani 1 1 d . . . . .
H15 H 0.606518 0.428609 0.771630 0.026 Uiso 1 1 calc R U . . .
C16 C 0.6045(3) 0.30467(19) 0.71000(18) 0.0210(5) Uani 1 1 d . . . . .
H16 H 0.593388 0.269078 0.760375 0.025 Uiso 1 1 calc R U . . .
C17 C 0.6130(3) 0.26113(19) 0.62992(17) 0.0179(5) Uani 1 1 d . . . . .
C18 C 0.6290(3) 0.31415(19) 0.55675(18) 0.0214(5) Uani 1 1 d . . . . .
H18 H 0.635174 0.285222 0.501977 0.026 Uiso 1 1 calc R U . . .
C19 C 0.6362(3) 0.40882(19) 0.56276(19) 0.0222(6) Uani 1 1 d . . . . .
H19 H 0.646578 0.444607 0.512376 0.027 Uiso 1 1 calc R U . . .
C20 C 0.6062(3) 0.15900(18) 0.62355(17) 0.0181(5) Uani 1 1 d . . . . .
C21 C 0.5103(3) 0.10883(19) 0.66553(18) 0.0201(5) Uani 1 1 d . . . . .
H21 H 0.448101 0.139844 0.699005 0.024 Uiso 1 1 calc R U . . .
C22 C 0.5046(3) 0.0143(2) 0.65897(18) 0.0231(6) Uani 1 1 d . . . . .
H22 H 0.436990 -0.019112 0.686434 0.028 Uiso 1 1 calc R U . . .
C23 C 0.5985(3) -0.03174(19) 0.61190(18) 0.0231(6) Uani 1 1 d . . . . .
C24 C 0.6948(3) 0.0176(2) 0.5694(2) 0.0271(6) Uani 1 1 d . . . . .
H24 H 0.758449 -0.013460 0.537063 0.033 Uiso 1 1 calc R U . . .
C25 C 0.6970(3) 0.1125(2) 0.57483(19) 0.0231(6) Uani 1 1 d . . . . .
H25 H 0.761258 0.146123 0.544907 0.028 Uiso 1 1 calc R U . . .
C26 C 0.5975(4) -0.1349(3) 0.6082(2) 0.0343(8) Uani 1 1 d . . . . .

loop_
_atom_site_aniso_label
_atom_site_aniso_U_11
_atom_site_aniso_U_22
_atom_site_aniso_U_33
_atom_site_aniso_U_23
_atom_site_aniso_U_13
_atom_site_aniso_U_12
Br1 0.02104(14) 0.01967(15) 0.04379(19) -0.00209(12) 0.00709(12) -0.00193(11)
C1 0.0337(15) 0.0144(12) 0.0171(12) 0.0000(9) 0.0115(11) -0.0022(11)
N1 0.0390(18) 0.054(2) 0.0389(18) -0.0086(16) 0.0075(14) -0.0034(16)
Br2 0.0463(2) 0.02040(16) 0.03500(18) -0.00063(12) 0.02002(14) -0.00328(12)
C2 0.0258(14) 0.0209(14) 0.0187(13) 0.0007(10) 0.0027(11) 0.0040(11)
N2 0.0453(18) 0.040(2) 0.0385(17) -0.0096(14) -0.0057(14) 0.0029(15)
C3 0.0183(12) 0.0217(13) 0.0197(13) -0.0029(10) 0.0002(10) 0.0008(10)
C4 0.0174(12) 0.0207(13) 0.0148(12) -0.0010(10) 0.0030(9) 0.0013(10)
C5 0.0163(12) 0.0239(14) 0.0227(13) -0.0017(10) 0.0031(10) -0.0006(10)
C7 0.0162(12) 0.0200(13) 0.0155(12) -0.0018(9) -0.0018(9) 0.0011(10)
C6 0.0227(13) 0.0227(14) 0.0248(14) -0.0035(11) 0.0076(11) -0.0073(11)
C9 0.0199(13) 0.0226(14) 0.0279(15) -0.0005(11) 0.0036(11) -0.0026(11)
C8 0.0161(12) 0.0219(13) 0.0228(13) -0.0038(10) 0.0034(10) 0.0009(10)
C10 0.0235(13) 0.0154(13) 0.0228(13) -0.0001(10) -0.0010(11) 0.0021(10)
C11 0.0194(13) 0.0218(14) 0.0236(14) -0.0005(11) 0.0008(10) 0.0073(11)
C12 0.0146(12) 0.0233(14) 0.0225(13) 0.0001(10) 0.0022(10) 0.0023(10)
C13 0.0182(14) 0.044(2) 0.0194(14) 0.0087(13) 0.0026(11) 0.0141(14)
C14 0.0127(12) 0.0166(13) 0.0305(15) -0.0016(10) 0.0014(10) -0.0011(9)
C15 0.0203(13) 0.0236(14) 0.0220(13) -0.0044(11) 0.0026(10) 0.0007(11)
C16 0.0232(13) 0.0227(14) 0.0176(13) 0.0019(10) 0.0049(10) 0.0019(11)
C17 0.0148(12) 0.0190(13) 0.0196(13) 0.0000(10) 0.0015(10) 0.0022(10)
C18 0.0237(13) 0.0238(14) 0.0171(13) -0.0004(10) 0.0044(10) -0.0020(11)
C19 0.0221(13) 0.0218(14) 0.0229(14) 0.0045(11) 0.0039(11) -0.0035(11)
C20 0.0204(12) 0.0167(13) 0.0166(12) -0.0001(10) 0.0003(10) -0.0001(10)
C21 0.0222(13) 0.0204(13) 0.0181(12) 0.0017(10) 0.0041(10) 0.0025(10)
C22 0.0252(14) 0.0215(14) 0.0217(13) 0.0039(11) 0.0007(11) -0.0025(11)
C23 0.0302(15) 0.0164(13) 0.0206(13) -0.0003(10) -0.0038(11) 0.0027(11)
C24 0.0288(15) 0.0267(15) 0.0261(15) -0.0065(12) 0.0047(12) 0.0040(12)
C25 0.0242(14) 0.0237(14) 0.0227(14) -0.0014(11) 0.0073(11) -0.0016(11)
C26 0.0268(16) 0.054(2) 0.0196(15) 0.0003(14) -0.0071(12) -0.0006(15)

loop_
_atom_type_symbol
_atom_type_description
_atom_type_scat_dispersion_real
_atom_type_scat_dispersion_imag
_atom_type_scat_source
C C 0.0033 0.0016 'International Tables Vol C Tables 4.2.6.8 and 6.1.1.4'
H H 0.0000 0.0000 'International Tables Vol C Tables 4.2.6.8 and 6.1.1.4'
N N 0.0061 0.0033 'International Tables Vol C Tables 4.2.6.8 and 6.1.1.4'
Br Br -0.2901 2.4595 'International Tables Vol C Tables 4.2.6.8 and 6.1.1.4'

loop_
_geom_angle_atom_site_label_1
_geom_angle_atom_site_label_2
_geom_angle_atom_site_label_3
_geom_angle
_geom_angle_site_symmetry_1
_geom_angle_site_symmetry_3
_geom_angle_publ_flag
C6 C1 C2 121.1(3) . . ?
C6 C1 Br2 120.3(2) . . ?
C2 C1 Br2 118.6(2) . . ?
C1 C2 C3 119.1(3) . . ?
C2 C3 C4 121.1(3) . . ?
C3 C4 C5 118.7(3) . . ?
C3 C4 C7 120.5(2) . . ?
C5 C4 C7 120.7(2) . . ?
C6 C5 C4 120.7(3) . . ?
C8 C7 C12 118.9(3) . . ?
C8 C7 C4 120.6(2) . . ?
C12 C7 C4 120.5(2) . . ?
C1 C6 C5 119.3(3) . . ?
C8 C9 C10 119.3(3) . . ?
C9 C8 C7 121.2(3) . . ?
C11 C10 C9 120.3(3) . . ?
C11 C10 C13 120.3(2) . . ?
C9 C10 C13 119.4(3) . . ?
C12 C11 C10 119.7(3) . . ?
C11 C12 C7 120.7(3) . . ?
N1 C13 C10 177.3(4) . . ?
C19 C14 C15 121.0(3) . . ?
C19 C14 Br1 118.8(2) . . ?
C15 C14 Br1 120.2(2) . . ?
C14 C15 C16 119.0(3) . . ?
C15 C16 C17 120.8(3) . . ?
C18 C17 C16 118.9(3) . . ?
C18 C17 C20 120.8(2) . . ?
C16 C17 C20 120.3(2) . . ?
C19 C18 C17 120.8(3) . . ?
C14 C19 C18 119.4(3) . . ?
C25 C20 C21 118.9(3) . . ?
C25 C20 C17 119.8(2) . . ?
C21 C20 C17 121.2(2) . . ?
C22 C21 C20 120.8(3) . . ?
C21 C22 C23 119.8(3) . . ?
C24 C23 C22 120.0(3) . . ?
C24 C23 C26 120.0(3) . . ?
C22 C23 C26 120.0(3) . . ?
C25 C24 C23 119.6(3) . . ?
C24 C25 C20 120.9(3) . . ?
N2 C26 C23 177.1(4) . . ?

loop_
_geom_bond_atom_site_label_1
_geom_bond_atom_site_label_2
_geom_bond_distance
_geom_bond_site_symmetry_2
_geom_bond_publ_flag
Br1 C14 1.905(3) . ?
C1 C6 1.384(4) . ?
C1 C2 1.388(4) . ?
C1 Br2 1.898(3) . ?
N1 C13 0.937(5) . ?
C2 C3 1.389(4) . ?
N2 C26 0.996(5) . ?
C3 C4 1.392(4) . ?
C4 C5 1.397(4) . ?
C4 C7 1.490(4) . ?
C5 C6 1.393(4) . ?
C7 C8 1.394(4) . ?
C7 C12 1.398(4) . ?
C9 C8 1.382(4) . ?
C9 C10 1.397(4) . ?
C10 C11 1.395(4) . ?
C10 C13 1.557(5) . ?
C11 C12 1.383(4) . ?
C14 C19 1.384(4) . ?
C14 C15 1.388(4) . ?
C15 C16 1.389(4) . ?
C16 C17 1.396(4) . ?
C17 C18 1.390(4) . ?
C17 C20 1.497(4) . ?
C18 C19 1.388(4) . ?
C20 C25 1.394(4) . ?
C20 C21 1.395(4) . ?
C21 C22 1.386(4) . ?
C22 C23 1.396(4) . ?
C23 C24 1.395(4) . ?
C23 C26 1.508(5) . ?
C24 C25 1.389(4) . ?
